data_4325650
loop_
_publ_author_name
'Galina V. Romanenko'
'Ksenia Yu. Maryunina'
'Artem S. Bogomyakov'
'Renad Z. Sagdeev'
'Victor I. Ovcharenko'

_publ_section_title
;
 Relationship between the Thermally Induced Reorientations of Aromatic
 Solvate Molecules in Cu(hfac)2- Nitroxide Breathing Crystals and the
 Character of the Magnetic Anomaly
;
_journal_name_full 'Inorganic Chemistry'
_journal_page_first 6597
_journal_page_last 6609
_journal_paper_doi 10.1021/ic200444e
_journal_volume 50
_journal_year 2011
_chemical_formula_sum 'C28.5 H31 Cu F12 N4 O6'
_chemical_formula_weight 817.11
_chemical_name_systematic
; 
 ? 
;
_space_group_IT_number 2
_symmetry_cell_setting triclinic
_symmetry_space_group_name_Hall '-P 1'
_symmetry_space_group_name_H-M 'P -1'
_atom_sites_solution_hydrogens geom
_atom_sites_solution_primary direct
_atom_sites_solution_secondary difmap
_audit_creation_method SHELXL-97
_cell_angle_alpha 99.132(8)
_cell_angle_beta 111.527(7)
_cell_angle_gamma 96.690(8)
_cell_formula_units_Z 2
_cell_length_a 10.738(5)
_cell_length_b 13.381(6)
_cell_length_c 13.600(6)
_cell_measurement_reflns_used 3638
_cell_measurement_temperature 240(2)
_cell_measurement_theta_max 21.38
_cell_measurement_theta_min 2.51
_cell_volume 1762.0(14)
_computing_cell_refinement 'Bruker SMART'
_computing_data_collection 'Bruker SMART'
_computing_data_reduction 'Bruker SAINT'
_computing_molecular_graphics 'Bruker SHELXTL'
_computing_publication_material 'Bruker SHELXTL'
_computing_structure_refinement 'SHELXL-97 (Sheldrick, 1997)'
_computing_structure_solution 'SHELXS-97 (Sheldrick, 1990)'
_diffrn_ambient_temperature 240(2)
_diffrn_measured_fraction_theta_full 0.985
_diffrn_measured_fraction_theta_max 0.985
_diffrn_measurement_device_type 'CCD area detector'
_diffrn_measurement_method 'phi and omega scans'
_diffrn_radiation_monochromator graphite
_diffrn_radiation_source 'fine-focus sealed tube'
_diffrn_radiation_type MoK\a
_diffrn_radiation_wavelength 0.71073
_diffrn_reflns_av_R_equivalents 0.0870
_diffrn_reflns_av_sigmaI/netI 0.0943
_diffrn_reflns_limit_h_max 13
_diffrn_reflns_limit_h_min -13
_diffrn_reflns_limit_k_max 16
_diffrn_reflns_limit_k_min -16
_diffrn_reflns_limit_l_max 17
_diffrn_reflns_limit_l_min -16
_diffrn_reflns_number 17741
_diffrn_reflns_theta_full 26.53
_diffrn_reflns_theta_max 26.53
_diffrn_reflns_theta_min 1.57
_exptl_absorpt_coefficient_mu 0.729
_exptl_absorpt_correction_type none
_exptl_crystal_colour black
_exptl_crystal_density_diffrn 1.540
_exptl_crystal_description plate
_exptl_crystal_F_000 830
_refine_diff_density_max 0.685
_refine_diff_density_min -0.460
_refine_diff_density_rms 0.072
_refine_ls_extinction_method none
_refine_ls_goodness_of_fit_ref 0.944
_refine_ls_hydrogen_treatment constr
_refine_ls_matrix_type fullcycle
_refine_ls_number_parameters 544
_refine_ls_number_reflns 7220
_refine_ls_number_restraints 6
_refine_ls_restrained_S_all 0.992
_refine_ls_R_factor_all 0.0923
_refine_ls_R_factor_gt 0.0574
_refine_ls_shift/su_max 0.060
_refine_ls_shift/su_mean 0.006
_refine_ls_structure_factor_coef Fsqd
_refine_ls_weighting_details 'calc w=1/[\s^2^(Fo^2^)+(0.0796P)^2^+0.0000P] where P=(Fo^2^+2Fc^2^)/3'
_refine_ls_weighting_scheme calc
_refine_ls_wR_factor_gt 0.1490
_refine_ls_wR_factor_ref 0.1622
_reflns_number_gt 4236
_reflns_number_total 7220
_reflns_threshold_expression >2sigma(I)
_cod_data_source_file ic200444e_si_002_55.cif
_cod_data_source_block ettol240
_cod_original_formula_sum 'C28.50 H31 Cu F12 N4 O6'
_cod_database_code 4325650

loop_
_symmetry_equiv_pos_as_xyz
'x, y, z'
'-x, -y, -z'

loop_
_atom_site_label
_atom_site_type_symbol
_atom_site_fract_x
_atom_site_fract_y
_atom_site_fract_z
_atom_site_U_iso_or_equiv
_atom_site_adp_type
_atom_site_occupancy
_atom_site_symmetry_multiplicity
_atom_site_calc_flag
_atom_site_refinement_flags
Cu1 Cu 0.5000 0.0000 0.0000 0.04392(18) Uani 1 2 d S
O1 O 0.3873(2) 0.08296(18) 0.05322(19) 0.0509(6) Uani 1 1 d .
C1 C 0.2355(5) 0.1281(4) 0.1306(4) 0.0707(12) Uani 1 1 d .
F1 F 0.1578(9) 0.0932(6) 0.1756(8) 0.113(3) Uani 0.50 1 d P
F2 F 0.3418(10) 0.1890(8) 0.2157(9) 0.117(4) Uani 0.50 1 d P
F3 F 0.1863(12) 0.1893(9) 0.0707(9) 0.153(5) Uani 0.50 1 d P
F1A F 0.1013(8) 0.0975(7) 0.1045(9) 0.119(3) Uani 0.50 1 d P
F2A F 0.2963(14) 0.1484(12) 0.2287(9) 0.179(7) Uani 0.50 1 d P
F3A F 0.2319(11) 0.2077(6) 0.0925(10) 0.114(4) Uani 0.50 1 d P
C2 C 0.2918(4) 0.0463(3) 0.0751(3) 0.0512(9) Uani 1 1 d .
C3 C 0.2322(4) -0.0544(3) 0.0556(3) 0.0600(10) Uani 1 1 d .
H3A H 0.1587 -0.0711 0.0756 0.072 Uiso 1 1 calc R
C4 C 0.2778(4) -0.1327(3) 0.0066(3) 0.0526(10) Uani 1 1 d .
C5 C 0.2023(5) -0.2443(3) -0.0148(5) 0.0755(13) Uani 1 1 d .
F4 F 0.2926(14) -0.3076(8) 0.0164(14) 0.120(4) Uani 0.50 1 d P
F5 F 0.1266(12) -0.2734(8) -0.1184(8) 0.130(5) Uani 0.50 1 d P
F6 F 0.1263(12) -0.2557(9) 0.0363(10) 0.133(4) Uani 0.50 1 d P
F4A F 0.0977(10) -0.2521(10) 0.0104(14) 0.141(6) Uani 0.50 1 d P
F5A F 0.2778(15) -0.2937(11) 0.0401(16) 0.171(8) Uani 0.50 1 d P
F6A F 0.1698(16) -0.2972(9) -0.1087(12) 0.155(6) Uani 0.50 1 d P
O2 O 0.3720(2) -0.12648(18) -0.02514(19) 0.0507(6) Uani 1 1 d .
Cu2 Cu 1.0000 0.5000 0.5000 0.05177(19) Uani 1 2 d S
O3 O 1.1534(2) 0.43824(18) 0.4993(2) 0.0521(6) Uani 1 1 d .
C6 C 1.3094(5) 0.3672(4) 0.4444(4) 0.0692(12) Uani 1 1 d .
F7 F 1.4237(12) 0.4197(12) 0.5257(14) 0.172(7) Uani 0.50 1 d P
F8 F 1.3531(11) 0.3497(9) 0.3691(8) 0.130(3) Uani 0.50 1 d P
F9 F 1.2752(12) 0.2827(8) 0.4643(11) 0.119(3) Uani 0.50 1 d P
F7A F 1.3973(11) 0.3971(11) 0.5403(8) 0.116(4) Uani 0.50 1 d P
F8A F 1.3675(9) 0.3778(10) 0.3727(12) 0.123(4) Uani 0.50 1 d P
F9A F 1.2670(12) 0.2691(8) 0.4272(11) 0.118(5) Uani 0.50 1 d P
C7 C 1.1934(4) 0.4274(3) 0.4238(3) 0.0522(10) Uani 1 1 d .
C8 C 1.1425(4) 0.4605(3) 0.3282(4) 0.0665(11) Uani 1 1 d .
H8A H 1.1779 0.4429 0.2754 0.080 Uiso 1 1 calc R
C9 C 1.0417(4) 0.5184(3) 0.3074(3) 0.0580(10) Uani 1 1 d .
C10 C 0.9959(6) 0.5542(4) 0.2016(4) 0.0830(14) Uani 1 1 d .
F10 F 1.0468(12) 0.5185(8) 0.1342(9) 0.143(4) Uani 0.50 1 d P
F11 F 1.0214(12) 0.6476(5) 0.2090(8) 0.103(3) Uani 0.50 1 d P
F12 F 0.8591(11) 0.5223(7) 0.1489(8) 0.123(4) Uani 0.50 1 d P
F10A F 1.0865(13) 0.6465(10) 0.2218(10) 0.166(6) Uani 0.50 1 d P
F11A F 0.8791(14) 0.5824(10) 0.1734(9) 0.139(4) Uani 0.50 1 d P
F12A F 1.0089(14) 0.4884(7) 0.1250(8) 0.120(4) Uani 0.50 1 d P
O4 O 0.9812(3) 0.54777(18) 0.3667(2) 0.0563(7) Uani 1 1 d .
O01 O 0.5917(2) -0.01407(19) 0.1787(2) 0.0562(7) Uani 1 1 d .
N1 N 0.7160(3) -0.0213(2) 0.2317(2) 0.0496(8) Uani 1 1 d .
C01 C 0.7570(4) -0.1230(3) 0.2508(3) 0.0587(10) Uani 1 1 d .
C02 C 0.7102(5) -0.1482(3) 0.3386(4) 0.0804(14) Uani 1 1 d .
H02A H 0.6115 -0.1668 0.3088 0.121 Uiso 1 1 calc R
H02B H 0.7400 -0.0883 0.3979 0.121 Uiso 1 1 calc R
H02C H 0.7492 -0.2054 0.3649 0.121 Uiso 1 1 calc R
C03 C 0.6850(5) -0.2054(3) 0.1471(3) 0.0754(13) Uani 1 1 d .
H03A H 0.5878 -0.2184 0.1300 0.113 Uiso 1 1 calc R
H03B H 0.7198 -0.2684 0.1569 0.113 Uiso 1 1 calc R
H03C H 0.7015 -0.1820 0.0883 0.113 Uiso 1 1 calc R
C04 C 0.9122(4) -0.0926(3) 0.2892(3) 0.0575(10) Uani 1 1 d .
C05 C 0.9642(5) -0.1028(3) 0.1983(3) 0.0737(13) Uani 1 1 d .
H05A H 1.0627 -0.0822 0.2291 0.111 Uiso 1 1 calc R
H05B H 0.9243 -0.0588 0.1498 0.111 Uiso 1 1 calc R
H05C H 0.9387 -0.1739 0.1584 0.111 Uiso 1 1 calc R
C06 C 0.9971(5) -0.1429(3) 0.3783(3) 0.0803(14) Uani 1 1 d .
H06A H 1.0933 -0.1183 0.3970 0.121 Uiso 1 1 calc R
H06B H 0.9756 -0.2172 0.3525 0.121 Uiso 1 1 calc R
H06C H 0.9763 -0.1251 0.4418 0.121 Uiso 1 1 calc R
N2 N 0.9328(3) 0.0204(2) 0.3324(2) 0.0514(8) Uani 1 1 d .
O02 O 1.0493(3) 0.0753(2) 0.3910(2) 0.0683(8) Uani 1 1 d .
C07 C 0.8183(4) 0.0569(3) 0.2915(3) 0.0468(9) Uani 1 1 d .
C08 C 0.8062(3) 0.1632(3) 0.3114(3) 0.0435(8) Uani 1 1 d .
C09 C 0.9075(4) 0.2478(3) 0.3805(3) 0.0526(9) Uani 1 1 d .
H09A H 0.9983 0.2435 0.4206 0.063 Uiso 1 1 calc R
N3 N 0.8592(3) 0.3339(2) 0.3819(2) 0.0509(8) Uani 1 1 d .
N4 N 0.7265(3) 0.3056(2) 0.3120(2) 0.0536(8) Uani 1 1 d .
C041 C 0.6391(4) 0.3838(3) 0.2916(4) 0.0738(13) Uani 1 1 d .
H04A H 0.5721 0.3722 0.3237 0.089 Uiso 1 1 calc R
H04B H 0.6960 0.4521 0.3287 0.089 Uiso 1 1 calc R
C042 C 0.5692(6) 0.3842(4) 0.1818(5) 0.120(2) Uani 1 1 d D
H04C H 0.4953 0.3239 0.1466 0.144 Uiso 1 1 calc R
H04D H 0.6316 0.3827 0.1443 0.144 Uiso 1 1 calc R
C043 C 0.5060(9) 0.4928(8) 0.1780(7) 0.203(5) Uani 1 1 d D
H04E H 0.5110 0.5265 0.2492 0.244 Uiso 1 1 calc R
H04F H 0.5512 0.5416 0.1494 0.244 Uiso 1 1 calc R
C044 C 0.3742(10) 0.4510(7) 0.1073(12) 0.286(7) Uani 1 1 d D
H04G H 0.3212 0.5053 0.0965 0.430 Uiso 1 1 calc R
H04H H 0.3345 0.4009 0.1371 0.430 Uiso 1 1 calc R
H04I H 0.3737 0.4174 0.0385 0.430 Uiso 1 1 calc R
C010 C 0.6909(3) 0.2043(2) 0.2698(3) 0.0521(10) Uani 1 1 d .
H01A H 0.6039 0.1680 0.2211 0.063 Uiso 1 1 calc R
C1S C 0.5858(3) 0.1339(2) 0.5440(3) 0.163(6) Uiso 0.50 1 d PRD
C2S C 0.5076(3) 0.0961(2) 0.4342(3) 0.175(6) Uiso 0.50 1 d PR
H2SA H 0.5003 0.1405 0.3842 0.210 Uiso 0.50 1 d PR
C3S C 0.4399(3) -0.0061(2) 0.3967(3) 0.140(5) Uiso 0.50 1 d PR
H3SA H 0.3859 -0.0322 0.3209 0.168 Uiso 0.50 1 d PR
C4S C 0.4505(3) -0.0705(2) 0.4690(3) 0.178(7) Uiso 0.50 1 d PRD
C5S C 0.5287(3) -0.0327(2) 0.5788(3) 0.171(7) Uiso 0.50 1 d PR
H5SA H 0.5360 -0.0771 0.6288 0.205 Uiso 0.50 1 d PR
C6S C 0.5964(3) 0.0695(2) 0.6163(3) 0.177(7) Uiso 0.50 1 d PR
H6SA H 0.6504 0.0956 0.6921 0.212 Uiso 0.50 1 d PR
C7S C 0.3813(3) -0.1819(2) 0.4656(3) 0.197(8) Uiso 0.50 1 d PRD
H7SA H 0.4199 -0.1974 0.5359 0.295 Uiso 0.50 1 d PR
H7SB H 0.2851 -0.1853 0.4449 0.295 Uiso 0.50 1 d PR
H7SC H 0.3968 -0.2312 0.4138 0.295 Uiso 0.50 1 d PR
C8S C 0.6466(3) 0.2366(2) 0.6154(3) 0.172(6) Uiso 0.50 1 d PRD
H8SA H 0.7254 0.2357 0.6782 0.206 Uiso 0.50 1 d PR
H8SB H 0.5821 0.2683 0.6367 0.206 Uiso 0.50 1 d PR
C9S C 0.6820(3) 0.2845(2) 0.5361(3) 0.209(8) Uiso 0.50 1 d PRD
H9SA H 0.7250 0.3554 0.5684 0.313 Uiso 0.50 1 d PR
H9SB H 0.7434 0.2484 0.5149 0.313 Uiso 0.50 1 d PR
H9SC H 0.6006 0.2809 0.4736 0.313 Uiso 0.50 1 d PR

loop_
_atom_site_aniso_label
_atom_site_aniso_U_11
_atom_site_aniso_U_22
_atom_site_aniso_U_33
_atom_site_aniso_U_23
_atom_site_aniso_U_13
_atom_site_aniso_U_12
Cu1 0.0394(3) 0.0406(3) 0.0480(4) -0.0001(3) 0.0189(3) 0.0012(3)
O1 0.0470(14) 0.0481(14) 0.0559(16) 0.0075(12) 0.0217(12) 0.0030(11)
C1 0.075(3) 0.067(3) 0.074(3) 0.000(3) 0.042(3) 0.008(3)
F1 0.154(6) 0.071(4) 0.176(8) 0.016(5) 0.139(6) 0.026(5)
F2 0.097(5) 0.111(6) 0.114(7) -0.057(5) 0.049(5) -0.001(4)
F3 0.230(9) 0.185(9) 0.082(5) 0.044(5) 0.061(6) 0.168(8)
F1A 0.100(5) 0.089(5) 0.206(10) 0.025(6) 0.103(6) 0.032(4)
F2A 0.224(14) 0.258(17) 0.058(5) 0.003(7) 0.039(8) 0.154(12)
F3A 0.161(7) 0.049(4) 0.190(11) 0.036(5) 0.129(8) 0.029(5)
C2 0.048(2) 0.057(2) 0.048(2) 0.0086(18) 0.0193(18) 0.0104(19)
C3 0.058(2) 0.054(2) 0.076(3) 0.007(2) 0.042(2) 0.0011(19)
C4 0.052(2) 0.048(2) 0.049(2) 0.0046(18) 0.0175(18) -0.0039(18)
C5 0.084(3) 0.054(3) 0.101(4) 0.012(3) 0.055(3) 0.001(3)
F4 0.128(7) 0.042(4) 0.211(10) 0.025(5) 0.091(7) 0.011(4)
F5 0.158(8) 0.076(5) 0.069(5) -0.001(4) -0.018(5) -0.075(5)
F6 0.208(8) 0.072(6) 0.169(7) 0.001(5) 0.158(6) -0.032(6)
F4A 0.084(5) 0.077(7) 0.287(16) 0.032(8) 0.108(7) 0.006(4)
F5A 0.108(8) 0.104(9) 0.294(19) 0.105(10) 0.043(10) 0.033(6)
F6A 0.250(13) 0.069(6) 0.164(11) -0.024(6) 0.145(10) -0.050(7)
O2 0.0510(14) 0.0483(14) 0.0517(15) 0.0008(11) 0.0259(12) -0.0008(11)
Cu2 0.0600(4) 0.0511(4) 0.0563(4) 0.0093(3) 0.0351(3) 0.0185(3)
O3 0.0579(15) 0.0481(14) 0.0534(15) 0.0002(11) 0.0291(12) 0.0128(12)
C6 0.066(3) 0.064(3) 0.087(4) 0.002(3) 0.045(3) 0.018(2)
F7 0.066(5) 0.137(8) 0.253(15) -0.078(8) 0.046(7) 0.007(5)
F8 0.220(7) 0.150(7) 0.130(6) 0.071(4) 0.145(5) 0.136(6)
F9 0.133(6) 0.109(7) 0.200(8) 0.100(6) 0.119(6) 0.080(5)
F7A 0.062(5) 0.183(11) 0.076(5) -0.026(5) 0.007(4) 0.066(6)
F8A 0.089(5) 0.117(7) 0.214(11) 0.049(6) 0.106(6) 0.040(5)
F9A 0.091(5) 0.052(4) 0.223(12) -0.005(6) 0.088(6) 0.020(4)
C7 0.057(2) 0.0370(19) 0.063(3) -0.0075(18) 0.034(2) 0.0023(17)
C8 0.093(3) 0.054(2) 0.072(3) 0.004(2) 0.058(2) 0.014(2)
C9 0.073(3) 0.044(2) 0.063(3) 0.0029(19) 0.040(2) 0.004(2)
C10 0.126(4) 0.069(3) 0.073(3) 0.018(3) 0.056(3) 0.025(3)
F10 0.272(9) 0.135(8) 0.118(6) 0.065(5) 0.144(6) 0.131(7)
F11 0.184(9) 0.030(3) 0.091(5) 0.014(3) 0.055(6) 0.013(4)
F12 0.109(6) 0.141(8) 0.092(6) 0.048(5) 0.006(5) 0.005(6)
F10A 0.179(11) 0.164(9) 0.134(7) 0.098(7) 0.030(7) -0.034(7)
F11A 0.181(10) 0.202(12) 0.102(7) 0.093(7) 0.083(7) 0.120(9)
F12A 0.232(11) 0.064(4) 0.043(4) -0.001(3) 0.045(5) -0.006(5)
O4 0.0704(17) 0.0457(14) 0.0605(16) 0.0078(12) 0.0346(14) 0.0154(13)
O01 0.0487(15) 0.0569(16) 0.0559(16) 0.0041(12) 0.0176(13) 0.0046(12)
N1 0.0552(19) 0.0415(17) 0.0485(18) 0.0052(14) 0.0188(15) 0.0066(14)
C01 0.082(3) 0.0361(19) 0.055(2) 0.0100(17) 0.025(2) 0.0085(19)
C02 0.097(3) 0.073(3) 0.085(3) 0.031(3) 0.049(3) 0.007(3)
C03 0.105(3) 0.039(2) 0.072(3) 0.004(2) 0.028(3) 0.010(2)
C04 0.079(3) 0.045(2) 0.054(2) 0.0163(18) 0.027(2) 0.023(2)
C05 0.102(3) 0.063(3) 0.071(3) 0.013(2) 0.047(3) 0.031(2)
C06 0.112(4) 0.072(3) 0.063(3) 0.022(2) 0.030(3) 0.046(3)
N2 0.0514(18) 0.0468(18) 0.0495(19) 0.0046(14) 0.0139(15) 0.0127(15)
O02 0.0565(17) 0.0675(18) 0.0701(19) 0.0087(15) 0.0135(15) 0.0185(14)
C07 0.051(2) 0.0399(19) 0.045(2) 0.0055(16) 0.0166(17) 0.0065(17)
C08 0.0433(19) 0.0424(19) 0.043(2) 0.0044(16) 0.0171(16) 0.0072(16)
C09 0.056(2) 0.046(2) 0.055(2) 0.0112(18) 0.0203(18) 0.0112(18)
N3 0.0555(19) 0.0396(16) 0.0535(19) 0.0039(14) 0.0195(15) 0.0088(14)
N4 0.0527(19) 0.0507(19) 0.0505(19) 0.0017(15) 0.0143(15) 0.0163(15)
C041 0.068(3) 0.065(3) 0.078(3) -0.001(2) 0.018(2) 0.035(2)
C042 0.132(5) 0.120(5) 0.109(5) 0.034(4) 0.028(4) 0.084(4)
C043 0.209(9) 0.289(13) 0.118(7) 0.077(7) 0.033(6) 0.137(9)
C044 0.321(17) 0.123(8) 0.44(2) 0.033(10) 0.186(15) 0.043(10)
C010 0.050(2) 0.047(2) 0.049(2) -0.0046(17) 0.0148(18) 0.0050(17)

loop_
_atom_type_symbol
_atom_type_description
_atom_type_scat_dispersion_real
_atom_type_scat_dispersion_imag
_atom_type_scat_source
C C 0.0033 0.0016 'International Tables Vol C Tables 4.2.6.8 and 6.1.1.4'
H H 0.0000 0.0000 'International Tables Vol C Tables 4.2.6.8 and 6.1.1.4'
N N 0.0061 0.0033 'International Tables Vol C Tables 4.2.6.8 and 6.1.1.4'
O O 0.0106 0.0060 'International Tables Vol C Tables 4.2.6.8 and 6.1.1.4'
F F 0.0171 0.0103 'International Tables Vol C Tables 4.2.6.8 and 6.1.1.4'
Cu Cu 0.3201 1.2651 'International Tables Vol C Tables 4.2.6.8 and 6.1.1.4'

loop_
_geom_angle_atom_site_label_1
_geom_angle_atom_site_label_2
_geom_angle_atom_site_label_3
_geom_angle
_geom_angle_site_symmetry_1
_geom_angle_site_symmetry_3
O2 Cu1 O2 179.999(1) 2_655 .
O2 Cu1 O1 89.16(10) 2_655 .
O2 Cu1 O1 90.84(10) . .
O2 Cu1 O1 90.84(10) 2_655 2_655
O2 Cu1 O1 89.16(10) . 2_655
O1 Cu1 O1 180.00(8) . 2_655
O2 Cu1 O01 86.32(9) 2_655 2_655
O2 Cu1 O01 93.68(9) . 2_655
O1 Cu1 O01 97.71(10) . 2_655
O1 Cu1 O01 82.29(10) 2_655 2_655
O2 Cu1 O01 93.68(9) 2_655 .
O2 Cu1 O01 86.32(9) . .
O1 Cu1 O01 82.29(10) . .
O1 Cu1 O01 97.71(10) 2_655 .
O01 Cu1 O01 180.0 2_655 .
C2 O1 Cu1 124.4(2) . .
F2A C1 F3A 111.8(10) . .
F2A C1 F3 127.4(9) . .
F3A C1 F3 21.9(8) . .
F2A C1 F1 69.9(8) . .
F3A C1 F1 126.9(8) . .
F3 C1 F1 113.7(8) . .
F2A C1 F1A 109.8(9) . .
F3A C1 F1A 99.3(8) . .
F3 C1 F1A 79.1(7) . .
F1 C1 F1A 42.1(5) . .
F2A C1 F2 34.6(10) . .
F3A C1 F2 83.5(8) . .
F3 C1 F2 104.1(8) . .
F1 C1 F2 102.6(7) . .
F1A C1 F2 136.4(7) . .
F2A C1 C2 111.8(7) . .
F3A C1 C2 112.5(7) . .
F3 C1 C2 112.2(7) . .
F1 C1 C2 115.2(5) . .
F1A C1 C2 111.0(5) . .
F2 C1 C2 107.6(6) . .
F1A F1 C1 72.1(9) . .
F1A F1 F2A 121.9(12) . .
C1 F1 F2A 52.8(6) . .
F2A F2 C1 63.5(12) . .
F2A F2 F3A 102.5(15) . .
C1 F2 F3A 45.9(5) . .
C1 F3 F1A 52.5(6) . .
F1 F1A C1 65.8(8) . .
F1 F1A F3 106.8(10) . .
C1 F1A F3 48.4(5) . .
F2 F2A C1 82.0(15) . .
F2 F2A F1 135.3(18) . .
C1 F2A F1 57.4(7) . .
C1 F3A F2 50.6(6) . .
O1 C2 C3 128.6(4) . .
O1 C2 C1 113.6(3) . .
C3 C2 C1 117.8(4) . .
C2 C3 C4 121.3(4) . .
O2 C4 C3 128.9(3) . .
O2 C4 C5 113.3(4) . .
C3 C4 C5 117.8(4) . .
F5A C5 F6 89.3(12) . .
F5A C5 F6A 101.4(12) . .
F6 C5 F6A 120.9(9) . .
F5A C5 F5 126.1(11) . .
F6 C5 F5 108.2(9) . .
F6A C5 F5 26.1(11) . .
F5A C5 F4A 105.0(12) . .
F6 C5 F4A 17.5(11) . .
F6A C5 F4A 109.2(10) . .
F5 C5 F4A 92.4(9) . .
F5A C5 F4 18.5(16) . .
F6 C5 F4 105.1(11) . .
F6A C5 F4 85.0(10) . .
F5 C5 F4 110.7(10) . .
F4A C5 F4 119.0(10) . .
F5A C5 C4 110.1(8) . .
F6 C5 C4 114.5(6) . .
F6A C5 C4 115.4(7) . .
F5 C5 C4 107.8(6) . .
F4A C5 C4 114.4(7) . .
F4 C5 C4 110.5(7) . .
F6A F5 C5 72.2(19) . .
C5 F6 F5A 44.4(8) . .
C5 F5A F6 46.3(7) . .
F5 F6A C5 82(2) . .
C4 O2 Cu1 124.7(2) . .
O3 Cu2 O3 179.998(1) . 2_766
O3 Cu2 O4 88.05(11) . 2_766
O3 Cu2 O4 91.95(11) 2_766 2_766
O3 Cu2 O4 91.95(11) . .
O3 Cu2 O4 88.05(11) 2_766 .
O4 Cu2 O4 180.000(2) 2_766 .
O3 Cu2 N3 94.74(10) . 2_766
O3 Cu2 N3 85.26(10) 2_766 2_766
O4 Cu2 N3 87.00(11) 2_766 2_766
O4 Cu2 N3 93.00(11) . 2_766
O3 Cu2 N3 85.26(10) . .
O3 Cu2 N3 94.74(10) 2_766 .
O4 Cu2 N3 92.99(11) 2_766 .
O4 Cu2 N3 87.01(10) . .
N3 Cu2 N3 179.999(2) 2_766 .
C7 O3 Cu2 125.4(3) . .
F9 C6 F7A 90.2(9) . .
F9 C6 F8 108.0(9) . .
F7A C6 F8 117.3(8) . .
F9 C6 F9A 21.6(11) . .
F7A C6 F9A 108.2(10) . .
F8 C6 F9A 88.7(9) . .
F9 C6 F8A 123.8(9) . .
F7A C6 F8A 110.5(9) . .
F8 C6 F8A 16.2(9) . .
F9A C6 F8A 104.8(9) . .
F9 C6 F7 109.6(10) . .
F7A C6 F7 22.1(13) . .
F8 C6 F7 100.1(10) . .
F9A C6 F7 124.2(10) . .
F8A C6 F7 90.4(9) . .
F9 C6 C7 110.3(7) . .
F7A C6 C7 111.5(6) . .
F8 C6 C7 116.3(7) . .
F9A C6 C7 112.5(6) . .
F8A C6 C7 109.2(7) . .
F7 C6 C7 112.1(7) . .
F7A F7 C6 71(2) . .
C6 F9 F7A 45.2(6) . .
F7 F7A C6 87(3) . .
F7 F7A F9 126(3) . .
C6 F7A F9 44.6(6) . .
O3 C7 C8 127.5(4) . .
O3 C7 C6 112.4(4) . .
C8 C7 C6 120.1(4) . .
C9 C8 C7 122.4(4) . .
O4 C9 C8 127.9(4) . .
O4 C9 C10 113.6(4) . .
C8 C9 C10 118.4(4) . .
F11 C10 F11A 74.9(8) . .
F11 C10 F10 102.5(9) . .
F11A C10 F10 123.9(8) . .
F11 C10 F12A 121.4(8) . .
F11A C10 F12A 114.1(9) . .
F10 C10 F12A 22.3(9) . .
F11 C10 F12 107.7(8) . .
F11A C10 F12 34.7(7) . .
F10 C10 F12 105.4(9) . .
F12A C10 F12 87.5(8) . .
F11 C10 F10A 28.0(9) . .
F11A C10 F10A 102.8(9) . .
F10 C10 F10A 85.6(9) . .
F12A C10 F10A 107.6(9) . .
F12 C10 F10A 134.5(8) . .
F11 C10 C9 116.0(6) . .
F11A C10 C9 115.0(6) . .
F10 C10 C9 115.7(6) . .
F12A C10 C9 111.0(6) . .
F12 C10 C9 108.7(6) . .
F10A C10 C9 105.2(6) . .
F12A F10 C10 82(3) . .
F10A F11 C10 90.9(16) . .
F10A F11 F11A 145.2(18) . .
C10 F11 F11A 54.4(6) . .
F11A F12 C10 68.1(14) . .
F11 F10A C10 61.1(14) . .
F12 F11A C10 77.2(15) . .
F12 F11A F11 125(2) . .
C10 F11A F11 50.7(6) . .
F10 F12A C10 76(2) . .
C9 O4 Cu2 123.6(3) . .
N1 O01 Cu1 125.7(2) . .
O01 N1 C07 125.9(3) . .
O01 N1 C01 122.3(3) . .
C07 N1 C01 110.8(3) . .
N1 C01 C02 105.4(3) . .
N1 C01 C03 109.6(3) . .
C02 C01 C03 110.4(4) . .
N1 C01 C04 100.3(3) . .
C02 C01 C04 113.9(3) . .
C03 C01 C04 116.2(4) . .
N2 C04 C05 105.6(3) . .
N2 C04 C06 109.7(3) . .
C05 C04 C06 109.5(3) . .
N2 C04 C01 100.6(3) . .
C05 C04 C01 114.5(3) . .
C06 C04 C01 116.0(3) . .
O02 N2 C07 124.9(3) . .
O02 N2 C04 122.7(3) . .
C07 N2 C04 111.9(3) . .
N1 C07 N2 109.1(3) . .
N1 C07 C08 125.2(3) . .
N2 C07 C08 125.6(3) . .
C010 C08 C09 104.6(3) . .
C010 C08 C07 127.5(3) . .
C09 C08 C07 127.8(3) . .
N3 C09 C08 111.5(3) . .
C09 N3 N4 104.8(3) . .
C09 N3 Cu2 122.2(2) . .
N4 N3 Cu2 132.9(2) . .
C010 N4 N3 112.3(3) . .
C010 N4 C041 127.6(3) . .
N3 N4 C041 120.1(3) . .
C042 C041 N4 114.9(4) . .
C041 C042 C043 106.8(5) . .
C044 C043 C042 98.6(9) . .
N4 C010 C08 106.8(3) . .
C7S C1S C4S 157.6(10) 2_656 2_656
C7S C1S C6S 145.1(5) 2_656 .
C4S C1S C6S 51.3(5) 2_656 .
C7S C1S C2S 92.7(5) 2_656 .
C4S C1S C2S 68.7(5) 2_656 .
C6S C1S C2S 120.0 . .
C7S C1S C8S 49.4(5) 2_656 .
C4S C1S C8S 152.7(5) 2_656 .
C6S C1S C8S 103.2 . .
C2S C1S C8S 135.6 . .
C7S C1S C5S 117.1(6) 2_656 2_656
C4S C1S C5S 43.6(3) 2_656 2_656
C6S C1S C5S 94.9(2) . 2_656
C2S C1S C5S 25.1(2) . 2_656
C8S C1S C5S 159.0(2) . 2_656
C7S C1S C3S 161.4(7) 2_656 2_656
C4S C1S C3S 32.2(3) 2_656 2_656
C6S C1S C3S 19.10(18) . 2_656
C2S C1S C3S 100.90(18) . 2_656
C8S C1S C3S 121.88(18) . 2_656
C5S C1S C3S 75.8(2) 2_656 2_656
C5S C2S C4S 75.0(5) 2_656 2_656
C5S C2S C3S 8.7(5) 2_656 .
C4S C2S C3S 83.6(3) 2_656 .
C5S C2S C1S 111.3(5) 2_656 .
C4S C2S C1S 36.4(3) 2_656 .
C3S C2S C1S 120.0 . .
C5S C2S C7S 138.1(7) 2_656 2_656
C4S C2S C7S 63.6(3) 2_656 2_656
C3S C2S C7S 146.7(2) . 2_656
C1S C2S C7S 27.7(2) . 2_656
C5S C3S C6S 158.0(11) 2_656 2_656
C5S C3S C2S 13.3(7) 2_656 .
C6S C3S C2S 171.3(5) 2_656 .
C5S C3S C4S 106.7(7) 2_656 .
C6S C3S C4S 51.3(5) 2_656 .
C2S C3S C4S 120.0 . .
C5S C3S C4S 33.8(5) 2_656 2_656
C6S C3S C4S 124.3(6) 2_656 2_656
C2S C3S C4S 47.0(2) . 2_656
C4S C3S C4S 73.0(2) . 2_656
C5S C3S C1S 125.8(8) 2_656 2_656
C6S C3S C1S 32.2(3) 2_656 2_656
C2S C3S C1S 139.10(18) . 2_656
C4S C3S C1S 19.10(18) . 2_656
C4S C3S C1S 92.1(3) 2_656 2_656
C1S C4S C6S 90.8(5) 2_656 2_656
C1S C4S C2S 75.0(5) 2_656 2_656
C6S C4S C2S 165.8(6) 2_656 2_656
C1S C4S C5S 111.3(5) 2_656 .
C6S C4S C5S 157.9(3) 2_656 .
C2S C4S C5S 36.4(3) 2_656 .
C1S C4S C3S 128.7(5) 2_656 .
C6S C4S C3S 37.9(3) 2_656 .
C2S C4S C3S 156.3(3) 2_656 .
C5S C4S C3S 120.0 . .
C1S C4S C7S 10.5(5) 2_656 .
C6S C4S C7S 99.3(3) 2_656 .
C2S C4S C7S 66.5(3) 2_656 .
C5S C4S C7S 102.7 . .
C3S C4S C7S 136.9 . .
C1S C4S C5S 147.8(7) 2_656 2_656
C6S C4S C5S 57.0(3) 2_656 2_656
C2S C4S C5S 137.2(5) 2_656 2_656
C5S C4S C5S 100.9(2) . 2_656
C3S C4S C5S 19.1(2) . 2_656
C7S C4S C5S 155.6(2) . 2_656
C1S C4S C3S 124.3(6) 2_656 2_656
C6S C4S C3S 144.9(5) 2_656 2_656
C2S C4S C3S 49.3(2) 2_656 2_656
C5S C4S C3S 13.0(2) . 2_656
C3S C4S C3S 107.0(2) . 2_656
C7S C4S C3S 115.6(2) . 2_656
C5S C4S C3S 87.9(3) 2_656 2_656
C1S C4S C4S 167.5(7) 2_656 2_656
C6S C4S C4S 101.7(4) 2_656 2_656
C2S C4S C4S 92.5(3) 2_656 2_656
C5S C4S C4S 56.2(2) . 2_656
C3S C4S C4S 63.8(2) . 2_656
C7S C4S C4S 158.1(2) . 2_656
C5S C4S C4S 44.69(16) 2_656 2_656
C3S C4S C4S 43.22(14) 2_656 2_656
C3S C5S C2S 158.0(11) 2_656 2_656
C3S C5S C4S 133.3(7) 2_656 .
C2S C5S C4S 68.7(5) 2_656 .
C3S C5S C6S 13.3(7) 2_656 .
C2S C5S C6S 171.3(5) 2_656 .
C4S C5S C6S 120.0 . .
C3S C5S C4S 54.2(6) 2_656 2_656
C2S C5S C4S 147.8(7) 2_656 2_656
C4S C5S C4S 79.1(2) . 2_656
C6S C5S C4S 40.9(2) . 2_656
C3S C5S C1S 158.3(9) 2_656 2_656
C2S C5S C1S 43.6(3) 2_656 2_656
C4S C5S C1S 25.1(2) . 2_656
C6S C5S C1S 145.1(2) . 2_656
C4S C5S C1S 104.2(4) 2_656 2_656
C3S C6S C4S 90.8(5) 2_656 2_656
C3S C6S C5S 8.7(5) 2_656 .
C4S C6S C5S 82.1(3) 2_656 .
C3S C6S C1S 128.7(5) 2_656 .
C4S C6S C1S 37.9(3) 2_656 .
C5S C6S C1S 120.0 . .
C1S C7S C8S 100.5(7) 2_656 2_656
C1S C7S C9S 168.7(8) 2_656 2_656
C8S C7S C9S 68.4(3) 2_656 2_656
C1S C7S C4S 11.9(5) 2_656 .
C8S C7S C4S 112.3(3) 2_656 .
C9S C7S C4S 179.3(3) 2_656 .
C1S C7S C2S 59.6(4) 2_656 2_656
C8S C7S C2S 149.0(6) 2_656 2_656
C9S C7S C2S 129.5(5) 2_656 2_656
C4S C7S C2S 49.8(2) . 2_656
C7S C8S C1S 30.1(3) 2_656 .
C7S C8S C9S 66.1(3) 2_656 .
C1S C8S C9S 96.2 . .
C7S C9S C8S 45.6(3) 2_656 .

loop_
_geom_bond_atom_site_label_1
_geom_bond_atom_site_label_2
_geom_bond_distance
_geom_bond_site_symmetry_2
Cu1 O2 1.949(2) 2_655
Cu1 O2 1.949(2) .
Cu1 O1 1.980(3) .
Cu1 O1 1.980(3) 2_655
Cu1 O01 2.311(3) 2_655
Cu1 O01 2.311(3) .
O1 C2 1.239(4) .
C1 F2A 1.219(11) .
C1 F3A 1.255(11) .
C1 F3 1.269(11) .
C1 F1 1.290(9) .
C1 F1A 1.346(9) .
C1 F2 1.350(10) .
C1 C2 1.535(6) .
F1 F1A 0.949(11) .
F1 F2A 1.438(15) .
F2 F2A 0.77(2) .
F2 F3A 1.736(16) .
F3 F1A 1.667(15) .
C2 C3 1.363(5) .
C3 C4 1.385(5) .
C4 O2 1.237(4) .
C4 C5 1.542(5) .
C5 F5A 1.221(15) .
C5 F6 1.262(12) .
C5 F6A 1.257(13) .
C5 F5 1.307(11) .
C5 F4A 1.286(13) .
C5 F4 1.358(15) .
F5 F6A 0.58(2) .
F6 F5A 1.75(2) .
Cu2 O3 1.930(2) .
Cu2 O3 1.930(2) 2_766
Cu2 O4 1.965(3) 2_766
Cu2 O4 1.965(3) .
Cu2 N3 2.471(3) 2_766
Cu2 N3 2.471(3) .
O3 C7 1.246(4) .
C6 F9 1.249(12) .
C6 F7A 1.263(10) .
C6 F8 1.275(11) .
C6 F9A 1.292(11) .
C6 F8A 1.353(14) .
C6 F7 1.334(13) .
C6 C7 1.526(5) .
F7 F7A 0.50(3) .
F9 F7A 1.779(16) .
C7 C8 1.379(6) .
C8 C9 1.374(5) .
C9 O4 1.254(4) .
C9 C10 1.516(6) .
C10 F11 1.227(9) .
C10 F11A 1.290(12) .
C10 F10 1.288(12) .
C10 F12A 1.313(12) .
C10 F12 1.356(12) .
C10 F10A 1.401(13) .
F10 F12A 0.503(19) .
F11 F10A 0.66(2) .
F11 F11A 1.530(16) .
F12 F11A 0.791(14) .
O01 N1 1.287(3) .
N1 C07 1.331(4) .
N1 C01 1.509(5) .
C01 C02 1.523(6) .
C01 C03 1.520(5) .
C01 C04 1.533(6) .
C04 N2 1.492(5) .
C04 C05 1.527(6) .
C04 C06 1.531(5) .
N2 O02 1.268(4) .
N2 C07 1.336(4) .
C07 C08 1.434(5) .
C08 C010 1.378(4) .
C08 C09 1.405(5) .
C09 N3 1.317(4) .
N3 N4 1.358(4) .
N4 C010 1.336(4) .
N4 C041 1.477(5) .
C041 C042 1.404(7) .
C042 C043 1.674(10) .
C043 C044 1.373(8) .
C1S C7S 0.750(7) 2_656
C1S C4S 0.853(6) 2_656
C1S C6S 1.3900 .
C1S C2S 1.3900 .
C1S C8S 1.4697 .
C1S C5S 1.877(6) 2_656
C1S C3S 2.035(7) 2_656
C2S C5S 0.853(6) 2_656
C2S C4S 1.341(7) 2_656
C2S C3S 1.3899 .
C2S C7S 1.610(6) 2_656
C3S C5S 0.562(6) 2_656
C3S C6S 0.853(6) 2_656
C3S C4S 1.3900 .
C3S C4S 1.821(6) 2_656
C3S C1S 2.035(7) 2_656
C4S C1S 0.853(6) 2_656
C4S C6S 1.085(7) 2_656
C4S C2S 1.341(7) 2_656
C4S C5S 1.3899 .
C4S C7S 1.5727 .
C4S C5S 1.642(7) 2_656
C4S C3S 1.821(6) 2_656
C4S C4S 1.941(6) 2_656
C5S C3S 0.562(6) 2_656
C5S C2S 0.853(6) 2_656
C5S C6S 1.3899 .
C5S C4S 1.642(7) 2_656
C5S C1S 1.877(6) 2_656
C6S C3S 0.853(6) 2_656
C6S C4S 1.085(7) 2_656
C7S C1S 0.750(7) 2_656
C7S C8S 1.135(6) 2_656
C7S C9S 1.452(6) 2_656
C7S C2S 1.610(6) 2_656
C8S C7S 1.135(6) 2_656
C8S C9S 1.4765 .
C9S C7S 1.452(6) 2_656
